data_4035175
loop_
_publ_author_name
'Nguyen, Alex L.'
'Khatri, Hari R.'
'Woods, James R.'
'Baldwin, Cassidy S.'
'Fronczek, Frank R.'
'Colby, David A.'

_publ_section_title
;
 Magnesium-Promoted Additions of Difluoroenolates to Unactivated Imines.
;
_journal_issue 6
_journal_name_full 'The Journal of organic chemistry'
_journal_page_first 3109
_journal_page_last 3118
_journal_paper_doi 10.1021/acs.joc.7b03014
_journal_volume 83
_journal_year 2018
_chemical_formula_moiety 'C27 H22 F3 N O'
_chemical_formula_sum 'C27 H22 F3 N O'
_chemical_formula_weight 433.45
_space_group_crystal_system triclinic
_space_group_IT_number 2
_space_group_name_Hall '-P 1'
_space_group_name_H-M_alt 'P -1'
_atom_sites_solution_hydrogens mixed
_audit_creation_method SHELXL-2014/7
_cell_angle_alpha 77.223(3)
_cell_angle_beta 81.352(4)
_cell_angle_gamma 89.909(3)
_cell_formula_units_Z 4
_cell_length_a 10.1332(6)
_cell_length_b 10.5209(5)
_cell_length_c 20.5621(10)
_cell_measurement_reflns_used 5047
_cell_measurement_temperature 90.0(5)
_cell_measurement_theta_max 66.97
_cell_measurement_theta_min 4.39
_cell_volume 2112.41(19)
_computing_cell_refinement 'Bruker SAINT'
_computing_data_collection 'Bruker APEX3'
_computing_data_reduction 'Bruker SAINT'
_computing_structure_refinement 'SHELXL-2014/7 (Sheldrick, 2014)'
_computing_structure_solution 'SHELXS-97 (Sheldrick, 2008)'
_diffrn_ambient_temperature 90.0(5)
_diffrn_measured_fraction_theta_full 0.989
_diffrn_measured_fraction_theta_max 0.985
_diffrn_measurement_device_type 'Bruker Kappa APEX-II DUO'
_diffrn_measurement_method '\f and \w scans'
_diffrn_radiation_monochromator 'QUAZAR multilayer optics'
_diffrn_radiation_source 'I\mS microfocus'
_diffrn_radiation_type CuK\a
_diffrn_radiation_wavelength 1.54184
_diffrn_reflns_av_unetI/netI 0.1533
_diffrn_reflns_Laue_measured_fraction_full 0.989
_diffrn_reflns_Laue_measured_fraction_max 0.985
_diffrn_reflns_limit_h_max 12
_diffrn_reflns_limit_h_min -12
_diffrn_reflns_limit_k_max 12
_diffrn_reflns_limit_k_min -12
_diffrn_reflns_limit_l_max 24
_diffrn_reflns_limit_l_min -24
_diffrn_reflns_number 7629
_diffrn_reflns_point_group_measured_fraction_full 0.989
_diffrn_reflns_point_group_measured_fraction_max 0.985
_diffrn_reflns_theta_full 66.500
_diffrn_reflns_theta_max 68.257
_diffrn_reflns_theta_min 2.230
_exptl_absorpt_coefficient_mu 0.836
_exptl_absorpt_correction_T_max 0.992
_exptl_absorpt_correction_T_min 0.554
_exptl_absorpt_correction_type multi-scan
_exptl_absorpt_process_details 'TWINABS (Sheldrick, 2004)'
_exptl_crystal_colour colourless
_exptl_crystal_density_diffrn 1.363
_exptl_crystal_description lath
_exptl_crystal_F_000 904
_exptl_crystal_size_max 0.370
_exptl_crystal_size_mid 0.070
_exptl_crystal_size_min 0.010
_refine_diff_density_max 0.404
_refine_diff_density_min -0.406
_refine_diff_density_rms 0.094
_refine_ls_extinction_method none
_refine_ls_goodness_of_fit_ref 1.032
_refine_ls_hydrogen_treatment mixed
_refine_ls_matrix_type full
_refine_ls_number_parameters 587
_refine_ls_number_reflns 7629
_refine_ls_number_restraints 0
_refine_ls_restrained_S_all 1.032
_refine_ls_R_factor_all 0.1818
_refine_ls_R_factor_gt 0.1155
_refine_ls_shift/su_max 0.000
_refine_ls_shift/su_mean 0.000
_refine_ls_structure_factor_coef Fsqd
_refine_ls_weighting_details 'w=1/[\s^2^(Fo^2^)+(0.1890P)^2^+1.6692P] where P=(Fo^2^+2Fc^2^)/3'
_refine_ls_weighting_scheme calc
_refine_ls_wR_factor_gt 0.3068
_refine_ls_wR_factor_ref 0.3533
_reflns_Friedel_coverage 0.000
_reflns_number_gt 4240
_reflns_number_total 7629
_reflns_threshold_expression 'I > 2\s(I)'
_cod_data_source_file jo7b03014_si_004.cif
_cod_data_source_block Colby4
_cod_database_code 4035175
_shelx_shelxl_version_number 2014/7
_shelx_space_group_comment
;
The symmetry employed for this shelxl refinement is uniquely defined
by the following loop, which should always be used as a source of
symmetry information in preference to the above space-group names.
They are only intended as comments.
;
_shelx_estimated_absorpt_t_min 0.747
_shelx_estimated_absorpt_t_max 0.992

loop_
_space_group_symop_operation_xyz
'x, y, z'
'-x, -y, -z'

loop_
_atom_site_label
_atom_site_type_symbol
_atom_site_fract_x
_atom_site_fract_y
_atom_site_fract_z
_atom_site_U_iso_or_equiv
_atom_site_adp_type
_atom_site_occupancy
_atom_site_site_symmetry_order
_atom_site_calc_flag
_atom_site_refinement_flags_posn
_atom_site_refinement_flags_adp
F1 F 0.2896(4) 0.6646(3) 0.15475(18) 0.0538(9) Uani 1 1 d . .
F2 F 0.4480(4) 0.8163(3) 0.12895(16) 0.0514(9) Uani 1 1 d . .
F3 F 0.0370(4) 0.9123(3) 0.38905(18) 0.0590(10) Uani 1 1 d . .
O1 O 0.5359(5) 0.4947(4) 0.1636(2) 0.0546(11) Uani 1 1 d . .
N1 N 0.5652(5) 0.7136(5) 0.2399(3) 0.0465(12) Uani 1 1 d . .
H1N H 0.589(6) 0.795(6) 0.216(3) 0.056 Uiso 1 1 d . U
C1 C 0.5066(7) 0.5961(6) 0.1276(3) 0.0522(16) Uani 1 1 d . .
C2 C 0.4173(7) 0.6892(6) 0.1625(3) 0.0476(15) Uani 1 1 d . .
C3 C 0.4296(6) 0.6744(5) 0.2361(3) 0.0440(14) Uani 1 1 d . .
H3 H 0.4194 0.5790 0.2571 0.053 Uiso 1 1 calc R U
C4 C 0.3205(6) 0.7411(6) 0.2751(3) 0.0449(14) Uani 1 1 d . .
C5 C 0.3220(7) 0.8758(6) 0.2679(3) 0.0486(15) Uani 1 1 d . .
H5 H 0.3895 0.9285 0.2366 0.058 Uiso 1 1 calc R U
C6 C 0.2262(7) 0.9330(6) 0.3059(3) 0.0497(15) Uani 1 1 d . .
H6 H 0.2273 1.0249 0.3014 0.060 Uiso 1 1 calc R U
C7 C 0.1299(7) 0.8555(6) 0.3502(3) 0.0507(15) Uani 1 1 d . .
C8 C 0.1237(7) 0.7223(6) 0.3586(3) 0.0527(16) Uani 1 1 d . .
H8 H 0.0553 0.6705 0.3898 0.063 Uiso 1 1 calc R U
C9 C 0.2209(7) 0.6661(6) 0.3197(3) 0.0516(16) Uani 1 1 d . .
H9 H 0.2185 0.5744 0.3240 0.062 Uiso 1 1 calc R U
C10 C 0.6131(6) 0.6774(5) 0.3019(3) 0.0466(15) Uani 1 1 d . .
C11 C 0.5782(7) 0.5578(5) 0.3468(3) 0.0476(15) Uani 1 1 d . .
H11 H 0.5159 0.5008 0.3364 0.057 Uiso 1 1 calc R U
C12 C 0.6313(7) 0.5198(6) 0.4057(3) 0.0526(16) Uani 1 1 d . .
C13 C 0.7215(7) 0.6023(6) 0.4231(3) 0.0501(15) Uani 1 1 d . .
C14 C 0.7561(7) 0.7226(5) 0.3788(3) 0.0481(15) Uani 1 1 d . .
H14 H 0.8167 0.7804 0.3899 0.058 Uiso 1 1 calc R U
C15 C 0.7035(6) 0.7597(5) 0.3189(3) 0.0462(15) Uani 1 1 d . .
H15 H 0.7294 0.8416 0.2893 0.055 Uiso 1 1 calc R U
C16 C 0.5535(7) 0.6312(6) 0.0540(3) 0.0512(16) Uani 1 1 d . .
C17 C 0.6626(7) 0.5702(6) 0.0286(3) 0.0529(16) Uani 1 1 d . .
H17 H 0.7034 0.5066 0.0590 0.063 Uiso 1 1 calc R U
C18 C 0.7169(6) 0.5967(6) -0.0399(3) 0.0477(15) Uani 1 1 d . .
C19 C 0.8319(7) 0.5384(6) -0.0661(3) 0.0554(17) Uani 1 1 d . .
H19 H 0.8753 0.4758 -0.0364 0.066 Uiso 1 1 calc R U
C20 C 0.8821(7) 0.5697(6) -0.1328(3) 0.0537(16) Uani 1 1 d . .
H20 H 0.9589 0.5277 -0.1495 0.064 Uiso 1 1 calc R U
C21 C 0.8204(7) 0.6645(6) -0.1774(3) 0.0550(17) Uani 1 1 d . .
H21 H 0.8569 0.6876 -0.2239 0.066 Uiso 1 1 calc R U
C22 C 0.7089(7) 0.7229(6) -0.1539(3) 0.0547(16) Uani 1 1 d . .
H22 H 0.6679 0.7864 -0.1843 0.066 Uiso 1 1 calc R U
C23 C 0.6539(7) 0.6906(6) -0.0855(3) 0.0508(15) Uani 1 1 d . .
C24 C 0.5366(6) 0.7496(6) -0.0590(3) 0.0484(15) Uani 1 1 d . .
H24 H 0.4918 0.8099 -0.0891 0.058 Uiso 1 1 calc R U
C25 C 0.4875(7) 0.7220(6) 0.0081(3) 0.0524(16) Uani 1 1 d . .
H25 H 0.4096 0.7630 0.0243 0.063 Uiso 1 1 calc R U
C26 C 0.5975(8) 0.3850(6) 0.4501(3) 0.0610(18) Uani 1 1 d . .
H26A H 0.5243 0.3447 0.4346 0.091 Uiso 1 1 calc R U
H26B H 0.5701 0.3919 0.4969 0.091 Uiso 1 1 calc R U
H26C H 0.6762 0.3310 0.4474 0.091 Uiso 1 1 calc R U
C27 C 0.7803(7) 0.5625(6) 0.4880(3) 0.0596(18) Uani 1 1 d . .
H27A H 0.7081 0.5470 0.5266 0.089 Uiso 1 1 calc R U
H27B H 0.8409 0.6323 0.4915 0.089 Uiso 1 1 calc R U
H27C H 0.8298 0.4824 0.4877 0.089 Uiso 1 1 calc R U
F4 F 0.0669(4) 0.8407(3) 0.83032(17) 0.0510(9) Uani 1 1 d . .
F5 F 0.2091(4) 0.6982(3) 0.87022(17) 0.0513(9) Uani 1 1 d . .
F6 F -0.0184(4) 0.5832(3) 0.60622(18) 0.0573(10) Uani 1 1 d . .
O2 O 0.3267(4) 1.0094(4) 0.8321(2) 0.0501(10) Uani 1 1 d . .
N2 N 0.4076(5) 0.7869(5) 0.7625(3) 0.0454(12) Uani 1 1 d . .
H2N H 0.402(6) 0.705(6) 0.782(3) 0.054 Uiso 1 1 d . U
C28 C 0.2515(6) 0.9250(6) 0.8667(3) 0.0478(15) Uani 1 1 d . .
C29 C 0.1990(6) 0.8213(5) 0.8307(3) 0.0467(15) Uani 1 1 d . .
C30 C 0.2705(7) 0.8279(5) 0.7608(3) 0.0491(15) Uani 1 1 d . .
H30 H 0.2767 0.9223 0.7375 0.059 Uiso 1 1 calc R U
C31 C 0.1911(6) 0.7604(5) 0.7207(3) 0.0465(15) Uani 1 1 d . .
C32 C 0.1847(6) 0.6248(6) 0.7307(3) 0.0465(14) Uani 1 1 d . .
H32 H 0.2311 0.5729 0.7634 0.056 Uiso 1 1 calc R U
C33 C 0.1112(7) 0.5654(6) 0.6935(3) 0.0529(16) Uani 1 1 d . .
H33 H 0.1030 0.4731 0.7020 0.063 Uiso 1 1 calc R U
C34 C 0.0506(6) 0.6419(6) 0.6444(3) 0.0491(15) Uani 1 1 d . .
C35 C 0.0565(7) 0.7748(6) 0.6320(3) 0.0552(16) Uani 1 1 d . .
H35 H 0.0135 0.8257 0.5976 0.066 Uiso 1 1 calc R U
C36 C 0.1267(7) 0.8340(6) 0.6708(3) 0.0537(16) Uani 1 1 d . .
H36 H 0.1307 0.9264 0.6632 0.064 Uiso 1 1 calc R U
C37 C 0.4983(6) 0.8169(5) 0.7022(3) 0.0451(14) Uani 1 1 d . .
C38 C 0.4917(7) 0.9325(6) 0.6537(3) 0.0480(15) Uani 1 1 d . .
H38 H 0.4210 0.9897 0.6606 0.058 Uiso 1 1 calc R U
C39 C 0.5853(7) 0.9651(6) 0.5963(3) 0.0501(15) Uani 1 1 d . .
C40 C 0.6861(7) 0.8801(6) 0.5825(3) 0.0484(15) Uani 1 1 d . .
C41 C 0.6925(7) 0.7633(6) 0.6309(3) 0.0493(15) Uani 1 1 d . .
H41 H 0.7611 0.7044 0.6231 0.059 Uiso 1 1 calc R U
C42 C 0.6015(7) 0.7325(6) 0.6896(3) 0.0474(15) Uani 1 1 d . .
H42 H 0.6088 0.6536 0.7216 0.057 Uiso 1 1 calc R U
C43 C 0.2029(7) 0.9157(5) 0.9393(3) 0.0488(15) Uani 1 1 d . .
C44 C 0.2703(7) 0.9972(6) 0.9715(3) 0.0533(16) Uani 1 1 d . .
H44 H 0.3422 1.0537 0.9465 0.064 Uiso 1 1 calc R U
C45 C 0.2313(7) 0.9939(6) 1.0380(3) 0.0540(17) Uani 1 1 d . .
H45 H 0.2769 1.0489 1.0589 0.065 Uiso 1 1 calc R U
C46 C 0.1252(7) 0.9112(6) 1.0772(3) 0.0549(17) Uani 1 1 d . .
C47 C 0.0834(8) 0.9033(6) 1.1464(3) 0.0579(17) Uani 1 1 d . .
H47 H 0.1284 0.9566 1.1683 0.069 Uiso 1 1 calc R U
C48 C -0.0169(7) 0.8239(6) 1.1824(3) 0.0568(17) Uani 1 1 d . .
H48 H -0.0391 0.8182 1.2295 0.068 Uiso 1 1 calc R U
C49 C -0.0914(7) 0.7467(6) 1.1497(3) 0.0574(17) Uani 1 1 d . .
H49 H -0.1654 0.6932 1.1747 0.069 Uiso 1 1 calc R U
C50 C -0.0553(7) 0.7510(6) 1.0826(3) 0.0565(17) Uani 1 1 d . .
H50 H -0.1039 0.6995 1.0612 0.068 Uiso 1 1 calc R U
C51 C 0.0552(7) 0.8322(6) 1.0443(3) 0.0492(15) Uani 1 1 d . .
C52 C 0.0980(6) 0.8363(5) 0.9758(3) 0.0477(15) Uani 1 1 d . .
H52 H 0.0529 0.7826 0.9540 0.057 Uiso 1 1 calc R U
C53 C 0.5801(7) 1.0974(6) 0.5486(3) 0.0602(18) Uani 1 1 d . .
H53A H 0.6588 1.1510 0.5491 0.090 Uiso 1 1 calc R U
H53B H 0.4991 1.1410 0.5631 0.090 Uiso 1 1 calc R U
H53C H 0.5791 1.0854 0.5027 0.090 Uiso 1 1 calc R U
C54 C 0.7888(7) 0.9130(6) 0.5194(3) 0.0612(18) Uani 1 1 d . .
H54A H 0.7440 0.9246 0.4796 0.092 Uiso 1 1 calc R U
H54B H 0.8515 0.8420 0.5193 0.092 Uiso 1 1 calc R U
H54C H 0.8377 0.9939 0.5184 0.092 Uiso 1 1 calc R U

loop_
_atom_site_aniso_label
_atom_site_aniso_U_11
_atom_site_aniso_U_22
_atom_site_aniso_U_33
_atom_site_aniso_U_23
_atom_site_aniso_U_13
_atom_site_aniso_U_12
F1 0.054(2) 0.0402(19) 0.070(2) -0.0154(15) -0.0132(17) -0.0005(16)
F2 0.064(2) 0.0299(18) 0.060(2) -0.0124(14) -0.0053(17) 0.0038(16)
F3 0.061(3) 0.044(2) 0.073(2) -0.0208(16) -0.0001(18) 0.0069(18)
O1 0.065(3) 0.034(2) 0.064(3) -0.0098(18) -0.007(2) 0.007(2)
N1 0.048(3) 0.033(3) 0.055(3) -0.006(2) -0.005(2) -0.003(2)
C1 0.054(4) 0.037(3) 0.069(4) -0.013(3) -0.018(3) -0.001(3)
C2 0.049(4) 0.032(3) 0.062(4) -0.012(2) -0.009(3) 0.002(3)
C3 0.046(4) 0.032(3) 0.055(3) -0.016(2) -0.002(3) 0.002(3)
C4 0.037(3) 0.039(3) 0.063(4) -0.018(3) -0.010(3) 0.001(3)
C5 0.054(4) 0.036(3) 0.057(4) -0.017(3) -0.005(3) 0.008(3)
C6 0.054(4) 0.034(3) 0.065(4) -0.016(3) -0.015(3) 0.003(3)
C7 0.045(4) 0.047(4) 0.066(4) -0.023(3) -0.009(3) 0.011(3)
C8 0.044(4) 0.036(3) 0.078(4) -0.016(3) -0.004(3) 0.004(3)
C9 0.060(4) 0.034(3) 0.065(4) -0.015(3) -0.015(3) 0.008(3)
C10 0.044(4) 0.034(3) 0.060(4) -0.014(3) 0.001(3) 0.004(3)
C11 0.053(4) 0.029(3) 0.062(4) -0.014(2) -0.007(3) 0.003(3)
C12 0.053(4) 0.045(4) 0.059(4) -0.015(3) -0.002(3) 0.007(3)
C13 0.053(4) 0.041(3) 0.055(4) -0.015(3) -0.002(3) 0.006(3)
C14 0.052(4) 0.032(3) 0.065(4) -0.022(3) -0.008(3) 0.005(3)
C15 0.038(4) 0.031(3) 0.067(4) -0.011(2) 0.002(3) 0.007(3)
C16 0.050(4) 0.037(3) 0.069(4) -0.017(3) -0.007(3) 0.004(3)
C17 0.061(4) 0.031(3) 0.067(4) -0.007(3) -0.019(3) 0.006(3)
C18 0.047(4) 0.039(3) 0.056(4) -0.013(2) -0.003(3) -0.008(3)
C19 0.060(5) 0.044(4) 0.064(4) -0.015(3) -0.012(3) 0.005(3)
C20 0.052(4) 0.042(4) 0.068(4) -0.020(3) -0.002(3) -0.006(3)
C21 0.064(5) 0.044(4) 0.056(4) -0.015(3) 0.001(3) -0.011(3)
C22 0.059(5) 0.043(4) 0.064(4) -0.012(3) -0.016(3) -0.005(3)
C23 0.055(4) 0.039(3) 0.059(4) -0.012(3) -0.012(3) 0.002(3)
C24 0.051(4) 0.034(3) 0.063(4) -0.013(3) -0.014(3) 0.001(3)
C25 0.052(4) 0.036(3) 0.068(4) -0.013(3) -0.005(3) 0.003(3)
C26 0.070(5) 0.047(4) 0.061(4) -0.005(3) -0.005(3) 0.001(3)
C27 0.064(5) 0.043(4) 0.072(4) -0.015(3) -0.008(3) 0.006(3)
F4 0.046(2) 0.0388(19) 0.071(2) -0.0200(15) -0.0060(16) 0.0040(15)
F5 0.061(2) 0.0286(17) 0.063(2) -0.0105(14) -0.0064(17) 0.0009(15)
F6 0.060(3) 0.046(2) 0.070(2) -0.0208(16) -0.0130(18) -0.0049(17)
O2 0.050(3) 0.039(2) 0.061(3) -0.0120(18) -0.003(2) -0.0021(19)
N2 0.045(3) 0.030(3) 0.063(3) -0.014(2) -0.007(2) 0.000(2)
C28 0.043(4) 0.033(3) 0.065(4) -0.009(3) -0.003(3) 0.004(3)
C29 0.042(4) 0.027(3) 0.069(4) -0.010(2) -0.002(3) 0.000(3)
C30 0.056(4) 0.023(3) 0.069(4) -0.014(2) -0.007(3) 0.006(3)
C31 0.047(4) 0.034(3) 0.057(4) -0.014(2) -0.001(3) 0.001(3)
C32 0.049(4) 0.039(3) 0.055(4) -0.020(3) -0.002(3) 0.005(3)
C33 0.059(4) 0.030(3) 0.069(4) -0.017(3) 0.002(3) 0.008(3)
C34 0.048(4) 0.039(3) 0.063(4) -0.020(3) -0.005(3) -0.004(3)
C35 0.056(4) 0.049(4) 0.062(4) -0.011(3) -0.015(3) 0.004(3)
C36 0.050(4) 0.034(3) 0.077(4) -0.012(3) -0.010(3) -0.006(3)
C37 0.052(4) 0.036(3) 0.049(3) -0.017(2) -0.003(3) -0.007(3)
C38 0.046(4) 0.043(3) 0.054(4) -0.010(3) -0.007(3) 0.002(3)
C39 0.059(4) 0.032(3) 0.061(4) -0.015(3) -0.007(3) -0.009(3)
C40 0.053(4) 0.040(3) 0.055(4) -0.016(3) -0.007(3) -0.006(3)
C41 0.047(4) 0.038(3) 0.065(4) -0.019(3) -0.005(3) 0.005(3)
C42 0.057(4) 0.033(3) 0.055(4) -0.013(2) -0.011(3) -0.002(3)
C43 0.056(4) 0.025(3) 0.064(4) -0.007(2) -0.010(3) 0.006(3)
C44 0.056(4) 0.030(3) 0.075(5) -0.014(3) -0.010(3) 0.001(3)
C45 0.067(5) 0.035(3) 0.065(4) -0.018(3) -0.016(3) 0.010(3)
C46 0.063(5) 0.041(4) 0.063(4) -0.015(3) -0.013(3) 0.007(3)
C47 0.069(5) 0.045(4) 0.064(4) -0.017(3) -0.017(3) 0.021(3)
C48 0.068(5) 0.046(4) 0.055(4) -0.015(3) 0.001(3) 0.014(3)
C49 0.054(4) 0.041(4) 0.072(5) -0.011(3) 0.006(3) 0.006(3)
C50 0.068(5) 0.046(4) 0.055(4) -0.010(3) -0.009(3) 0.005(3)
C51 0.052(4) 0.036(3) 0.060(4) -0.015(3) -0.005(3) 0.008(3)
C52 0.051(4) 0.033(3) 0.065(4) -0.018(3) -0.015(3) 0.002(3)
C53 0.059(5) 0.043(4) 0.075(5) -0.007(3) -0.005(3) 0.000(3)
C54 0.066(5) 0.047(4) 0.069(4) -0.014(3) -0.002(3) -0.002(3)

loop_
_atom_type_symbol
_atom_type_description
_atom_type_scat_dispersion_real
_atom_type_scat_dispersion_imag
_atom_type_scat_source
C C 0.0181 0.0091 'International Tables Vol C Tables 4.2.6.8 and 6.1.1.4'
H H 0.0000 0.0000 'International Tables Vol C Tables 4.2.6.8 and 6.1.1.4'
N N 0.0311 0.0180 'International Tables Vol C Tables 4.2.6.8 and 6.1.1.4'
O O 0.0492 0.0322 'International Tables Vol C Tables 4.2.6.8 and 6.1.1.4'
F F 0.0727 0.0534 'International Tables Vol C Tables 4.2.6.8 and 6.1.1.4'

loop_
_geom_angle_atom_site_label_1
_geom_angle_atom_site_label_2
_geom_angle_atom_site_label_3
_geom_angle
C10 N1 C3 118.9(5)
C10 N1 H1N 115(4)
C3 N1 H1N 113(4)
O1 C1 C16 122.5(6)
O1 C1 C2 116.9(6)
C16 C1 C2 120.5(5)
F1 C2 F2 106.2(5)
F1 C2 C3 111.1(5)
F2 C2 C3 109.2(5)
F1 C2 C1 106.8(5)
F2 C2 C1 109.8(5)
C3 C2 C1 113.4(5)
N1 C3 C2 107.9(5)
N1 C3 C4 114.7(5)
C2 C3 C4 114.0(5)
N1 C3 H3 106.6
C2 C3 H3 106.6
C4 C3 H3 106.6
C9 C4 C5 119.2(6)
C9 C4 C3 119.3(5)
C5 C4 C3 121.5(5)
C6 C5 C4 120.4(6)
C6 C5 H5 119.8
C4 C5 H5 119.8
C7 C6 C5 118.7(6)
C7 C6 H6 120.6
C5 C6 H6 120.6
C6 C7 F3 118.6(5)
C6 C7 C8 122.9(6)
F3 C7 C8 118.6(6)
C7 C8 C9 117.6(6)
C7 C8 H8 121.2
C9 C8 H8 121.2
C4 C9 C8 121.1(6)
C4 C9 H9 119.5
C8 C9 H9 119.5
C15 C10 C11 117.7(6)
C15 C10 N1 119.9(5)
C11 C10 N1 122.4(6)
C12 C11 C10 122.1(6)
C12 C11 H11 118.9
C10 C11 H11 118.9
C11 C12 C13 120.4(6)
C11 C12 C26 119.8(6)
C13 C12 C26 119.7(6)
C14 C13 C12 118.0(6)
C14 C13 C27 120.9(6)
C12 C13 C27 121.1(6)
C15 C14 C13 121.3(6)
C15 C14 H14 119.3
C13 C14 H14 119.3
C14 C15 C10 120.5(6)
C14 C15 H15 119.7
C10 C15 H15 119.7
C17 C16 C25 118.6(6)
C17 C16 C1 118.3(6)
C25 C16 C1 123.1(6)
C16 C17 C18 123.4(6)
C16 C17 H17 118.3
C18 C17 H17 118.3
C17 C18 C19 123.8(6)
C17 C18 C23 118.1(6)
C19 C18 C23 118.1(6)
C20 C19 C18 121.5(6)
C20 C19 H19 119.3
C18 C19 H19 119.3
C19 C20 C21 120.0(6)
C19 C20 H20 120.0
C21 C20 H20 120.0
C22 C21 C20 120.2(6)
C22 C21 H21 119.9
C20 C21 H21 119.9
C21 C22 C23 120.8(6)
C21 C22 H22 119.6
C23 C22 H22 119.6
C22 C23 C18 119.4(6)
C22 C23 C24 122.4(6)
C18 C23 C24 118.2(6)
C25 C24 C23 122.0(6)
C25 C24 H24 119.0
C23 C24 H24 119.0
C24 C25 C16 119.7(6)
C24 C25 H25 120.2
C16 C25 H25 120.2
C12 C26 H26A 109.5
C12 C26 H26B 109.5
H26A C26 H26B 109.5
C12 C26 H26C 109.5
H26A C26 H26C 109.5
H26B C26 H26C 109.5
C13 C27 H27A 109.5
C13 C27 H27B 109.5
H27A C27 H27B 109.5
C13 C27 H27C 109.5
H27A C27 H27C 109.5
H27B C27 H27C 109.5
C37 N2 C30 118.1(5)
C37 N2 H2N 114(4)
C30 N2 H2N 106(4)
O2 C28 C43 124.0(6)
O2 C28 C29 116.8(5)
C43 C28 C29 119.2(5)
F4 C29 F5 106.5(4)
F4 C29 C30 110.8(5)
F5 C29 C30 109.6(5)
F4 C29 C28 106.7(5)
F5 C29 C28 108.7(5)
C30 C29 C28 114.2(5)
N2 C30 C29 110.6(5)
N2 C30 C31 115.4(5)
C29 C30 C31 112.0(5)
N2 C30 H30 106.1
C29 C30 H30 106.1
C31 C30 H30 106.1
C36 C31 C32 118.5(6)
C36 C31 C30 119.8(5)
C32 C31 C30 121.6(6)
C33 C32 C31 120.5(6)
C33 C32 H32 119.7
C31 C32 H32 119.7
C34 C33 C32 118.9(6)
C34 C33 H33 120.5
C32 C33 H33 120.5
C35 C34 F6 118.7(6)
C35 C34 C33 122.4(6)
F6 C34 C33 118.9(5)
C34 C35 C36 118.5(6)
C34 C35 H35 120.7
C36 C35 H35 120.7
C35 C36 C31 121.1(6)
C35 C36 H36 119.5
C31 C36 H36 119.5
C38 C37 C42 117.8(6)
C38 C37 N2 121.7(6)
C42 C37 N2 120.4(5)
C39 C38 C37 121.6(6)
C39 C38 H38 119.2
C37 C38 H38 119.2
C38 C39 C40 120.9(6)
C38 C39 C53 119.2(6)
C40 C39 C53 119.9(6)
C39 C40 C41 117.6(6)
C39 C40 C54 121.9(6)
C41 C40 C54 120.5(6)
C42 C41 C40 121.5(6)
C42 C41 H41 119.2
C40 C41 H41 119.2
C41 C42 C37 120.5(6)
C41 C42 H42 119.7
C37 C42 H42 119.7
C52 C43 C44 119.4(6)
C52 C43 C28 124.2(6)
C44 C43 C28 116.5(6)
C45 C44 C43 119.8(6)
C45 C44 H44 120.1
C43 C44 H44 120.1
C44 C45 C46 122.0(6)
C44 C45 H45 119.0
C46 C45 H45 119.0
C47 C46 C45 123.8(6)
C47 C46 C51 118.2(6)
C45 C46 C51 118.0(6)
C48 C47 C46 122.7(7)
C48 C47 H47 118.7
C46 C47 H47 118.7
C47 C48 C49 119.9(6)
C47 C48 H48 120.1
C49 C48 H48 120.1
C50 C49 C48 119.8(6)
C50 C49 H49 120.1
C48 C49 H49 120.1
C49 C50 C51 120.6(6)
C49 C50 H50 119.7
C51 C50 H50 119.7
C52 C51 C50 122.3(6)
C52 C51 C46 118.9(6)
C50 C51 C46 118.8(6)
C43 C52 C51 121.8(6)
C43 C52 H52 119.1
C51 C52 H52 119.1
C39 C53 H53A 109.5
C39 C53 H53B 109.5
H53A C53 H53B 109.5
C39 C53 H53C 109.5
H53A C53 H53C 109.5
H53B C53 H53C 109.5
C40 C54 H54A 109.5
C40 C54 H54B 109.5
H54A C54 H54B 109.5
C40 C54 H54C 109.5
H54A C54 H54C 109.5
H54B C54 H54C 109.5

loop_
_geom_bond_atom_site_label_1
_geom_bond_atom_site_label_2
_geom_bond_distance
F1 C2 1.360(7)
F2 C2 1.374(6)
F3 C7 1.365(7)
O1 C1 1.221(7)
N1 C10 1.405(8)
N1 C3 1.453(8)
N1 H1N 0.90(6)
C1 C16 1.479(9)
C1 C2 1.551(9)
C2 C3 1.511(8)
C3 C4 1.529(8)
C3 H3 1.0000
C4 C9 1.373(9)
C4 C5 1.392(8)
C5 C6 1.376(8)
C5 H5 0.9500
C6 C7 1.362(9)
C6 H6 0.9500
C7 C8 1.374(8)
C8 C9 1.389(9)
C8 H8 0.9500
C9 H9 0.9500
C10 C15 1.393(9)
C10 C11 1.397(8)
C11 C12 1.377(9)
C11 H11 0.9500
C12 C13 1.398(9)
C12 C26 1.516(8)
C13 C14 1.396(8)
C13 C27 1.518(9)
C14 C15 1.393(9)
C14 H14 0.9500
C15 H15 0.9500
C16 C17 1.372(9)
C16 C25 1.429(9)
C17 C18 1.398(9)
C17 H17 0.9500
C18 C19 1.407(9)
C18 C23 1.426(9)
C19 C20 1.357(9)
C19 H19 0.9500
C20 C21 1.412(9)
C20 H20 0.9500
C21 C22 1.361(9)
C21 H21 0.9500
C22 C23 1.399(9)
C22 H22 0.9500
C23 C24 1.431(9)
C24 C25 1.360(8)
C24 H24 0.9500
C25 H25 0.9500
C26 H26A 0.9800
C26 H26B 0.9800
C26 H26C 0.9800
C27 H27A 0.9800
C27 H27B 0.9800
C27 H27C 0.9800
F4 C29 1.354(7)
F5 C29 1.380(6)
F6 C34 1.366(7)
O2 C28 1.197(7)
N2 C37 1.403(8)
N2 C30 1.456(8)
N2 H2N 0.87(6)
C28 C43 1.482(9)
C28 C29 1.581(8)
C29 C30 1.498(8)
C30 C31 1.514(9)
C30 H30 1.0000
C31 C36 1.388(9)
C31 C32 1.395(8)
C32 C33 1.383(9)
C32 H32 0.9500
C33 C34 1.367(9)
C33 H33 0.9500
C34 C35 1.365(8)
C35 C36 1.386(9)
C35 H35 0.9500
C36 H36 0.9500
C37 C38 1.399(8)
C37 C42 1.403(9)
C38 C39 1.377(8)
C38 H38 0.9500
C39 C40 1.395(9)
C39 C53 1.522(8)
C40 C41 1.409(8)
C40 C54 1.511(9)
C41 C42 1.379(9)
C41 H41 0.9500
C42 H42 0.9500
C43 C52 1.370(9)
C43 C44 1.425(9)
C44 C45 1.358(8)
C44 H44 0.9500
C45 C46 1.413(9)
C45 H45 0.9500
C46 C47 1.405(9)
C46 C51 1.430(9)
C47 C48 1.335(10)
C47 H47 0.9500
C48 C49 1.442(10)
C48 H48 0.9500
C49 C50 1.363(9)
C49 H49 0.9500
C50 C51 1.430(9)
C50 H50 0.9500
C51 C52 1.401(8)
C52 H52 0.9500
C53 H53A 0.9800
C53 H53B 0.9800
C53 H53C 0.9800
C54 H54A 0.9800
C54 H54B 0.9800
C54 H54C 0.9800

loop_
_geom_hbond_atom_site_label_D
_geom_hbond_atom_site_label_H
_geom_hbond_atom_site_label_A
_geom_hbond_distance_DH
_geom_hbond_distance_HA
_geom_hbond_distance_DA
_geom_hbond_angle_DHA
_geom_hbond_site_symmetry_A
N1 H1N O2 0.90(6) 2.19(7) 3.082(6) 170(6) 2_676
N2 H2N O1 0.87(6) 2.29(6) 3.111(6) 159(6) 2_666

loop_
_geom_torsion_atom_site_label_1
_geom_torsion_atom_site_label_2
_geom_torsion_atom_site_label_3
_geom_torsion_atom_site_label_4
_geom_torsion
O1 C1 C2 F1 -96.6(6)
C16 C1 C2 F1 83.7(7)
O1 C1 C2 F2 148.7(6)
C16 C1 C2 F2 -31.0(8)
O1 C1 C2 C3 26.2(8)
C16 C1 C2 C3 -153.5(6)
C10 N1 C3 C2 -163.5(5)
C10 N1 C3 C4 68.3(7)
F1 C2 C3 N1 -174.9(4)
F2 C2 C3 N1 -58.1(6)
C1 C2 C3 N1 64.8(6)
F1 C2 C3 C4 -46.3(6)
F2 C2 C3 C4 70.6(6)
C1 C2 C3 C4 -166.6(5)
N1 C3 C4 C9 -128.6(6)
C2 C3 C4 C9 106.3(7)
N1 C3 C4 C5 49.5(8)
C2 C3 C4 C5 -75.6(7)
C9 C4 C5 C6 1.2(9)
C3 C4 C5 C6 -176.9(6)
C4 C5 C6 C7 -0.4(10)
C5 C6 C7 F3 178.4(5)
C5 C6 C7 C8 -0.2(10)
C6 C7 C8 C9 0.0(10)
F3 C7 C8 C9 -178.5(6)
C5 C4 C9 C8 -1.4(10)
C3 C4 C9 C8 176.8(6)
C7 C8 C9 C4 0.8(10)
C3 N1 C10 C15 -146.8(5)
C3 N1 C10 C11 36.2(8)
C15 C10 C11 C12 -0.8(9)
N1 C10 C11 C12 176.2(6)
C10 C11 C12 C13 1.1(10)
C10 C11 C12 C26 -175.6(6)
C11 C12 C13 C14 -0.5(9)
C26 C12 C13 C14 176.3(6)
C11 C12 C13 C27 179.6(6)
C26 C12 C13 C27 -3.7(9)
C12 C13 C14 C15 -0.5(9)
C27 C13 C14 C15 179.5(6)
C13 C14 C15 C10 0.8(9)
C11 C10 C15 C14 -0.2(9)
N1 C10 C15 C14 -177.3(5)
O1 C1 C16 C17 -19.9(10)
C2 C1 C16 C17 159.8(6)
O1 C1 C16 C25 157.8(6)
C2 C1 C16 C25 -22.5(9)
C25 C16 C17 C18 3.2(10)
C1 C16 C17 C18 -179.1(6)
C16 C17 C18 C19 177.4(6)
C16 C17 C18 C23 -1.0(9)
C17 C18 C19 C20 -178.6(6)
C23 C18 C19 C20 -0.1(9)
C18 C19 C20 C21 1.3(10)
C19 C20 C21 C22 -1.3(10)
C20 C21 C22 C23 0.2(10)
C21 C22 C23 C18 0.9(10)
C21 C22 C23 C24 -179.8(6)
C17 C18 C23 C22 177.6(6)
C19 C18 C23 C22 -1.0(9)
C17 C18 C23 C24 -1.7(9)
C19 C18 C23 C24 179.7(6)
C22 C23 C24 C25 -176.9(6)
C18 C23 C24 C25 2.3(9)
C23 C24 C25 C16 -0.2(9)
C17 C16 C25 C24 -2.5(9)
C1 C16 C25 C24 179.9(6)
O2 C28 C29 F4 -111.8(6)
C43 C28 C29 F4 66.3(7)
O2 C28 C29 F5 133.7(6)
C43 C28 C29 F5 -48.2(7)
O2 C28 C29 C30 11.0(8)
C43 C28 C29 C30 -171.0(5)
C37 N2 C30 C29 -164.6(5)
C37 N2 C30 C31 67.1(7)
F4 C29 C30 N2 -171.1(4)
F5 C29 C30 N2 -53.8(6)
C28 C29 C30 N2 68.4(6)
F4 C29 C30 C31 -40.9(6)
F5 C29 C30 C31 76.4(6)
C28 C29 C30 C31 -161.4(5)
N2 C30 C31 C36 -127.2(6)
C29 C30 C31 C36 105.1(6)
N2 C30 C31 C32 50.4(8)
C29 C30 C31 C32 -77.3(7)
C36 C31 C32 C33 -2.5(9)
C30 C31 C32 C33 179.9(6)
C31 C32 C33 C34 3.3(9)
C32 C33 C34 C35 -2.1(10)
C32 C33 C34 F6 178.0(5)
F6 C34 C35 C36 180.0(6)
C33 C34 C35 C36 0.0(10)
C34 C35 C36 C31 0.8(10)
C32 C31 C36 C35 0.4(10)
C30 C31 C36 C35 178.1(6)
C30 N2 C37 C38 34.7(8)
C30 N2 C37 C42 -147.1(6)
C42 C37 C38 C39 -1.9(9)
N2 C37 C38 C39 176.3(6)
C37 C38 C39 C40 3.8(10)
C37 C38 C39 C53 -174.6(6)
C38 C39 C40 C41 -3.2(9)
C53 C39 C40 C41 175.1(6)
C38 C39 C40 C54 179.3(6)
C53 C39 C40 C54 -2.4(9)
C39 C40 C41 C42 1.0(9)
C54 C40 C41 C42 178.6(6)
C40 C41 C42 C37 0.7(10)
C38 C37 C42 C41 -0.3(9)
N2 C37 C42 C41 -178.6(5)
O2 C28 C43 C52 166.4(6)
C29 C28 C43 C52 -11.5(9)
O2 C28 C43 C44 -12.5(9)
C29 C28 C43 C44 169.6(5)
C52 C43 C44 C45 1.1(9)
C28 C43 C44 C45 -180.0(6)
C43 C44 C45 C46 0.2(10)
C44 C45 C46 C47 178.9(6)
C44 C45 C46 C51 -2.0(10)
C45 C46 C47 C48 -179.7(7)
C51 C46 C47 C48 1.1(10)
C46 C47 C48 C49 -3.2(10)
C47 C48 C49 C50 2.9(10)
C48 C49 C50 C51 -0.6(10)
C49 C50 C51 C52 178.0(6)
C49 C50 C51 C46 -1.4(10)
C47 C46 C51 C52 -178.3(6)
C45 C46 C51 C52 2.5(9)
C47 C46 C51 C50 1.2(9)
C45 C46 C51 C50 -178.0(6)
C44 C43 C52 C51 -0.5(9)
C28 C43 C52 C51 -179.3(6)
C50 C51 C52 C43 179.2(6)
C46 C51 C52 C43 -1.3(9)
